data_7107836
loop_
_publ_author_name
'Feng Luo'
'Ming-Sheng Wang'
'Pei-Xin Li'
'Guo-Cong Guo'
'Ming-Biao Luo'
'Gong-Ming Sun'
'Yu-Mei Song'

_publ_section_title
;
 Functionalizing the pore wall of chiral porous metal-organic frameworks
 by distinct -H, -OH, -NH2, -NO2, -COOH shutters showing selective
 adsorption of CO2, tunable photoluminescence, and direct white-light
 emission
;
_journal_name_full Chem.Commun.
_journal_page_first 5989
_journal_paper_doi 10.1039/c2cc32103c
_journal_volume 48
_journal_year 2012
_chemical_formula_sum 'C33 H21 N4 O8 Zn'
_chemical_formula_weight 666.91
_chemical_name_systematic
;
?
;
_space_group_IT_number 180
_symmetry_cell_setting hexagonal
_symmetry_space_group_name_Hall 'P 62 2 (0 0 4)'
_symmetry_space_group_name_H-M 'P 62 2 2'
_atom_sites_solution_hydrogens geom
_atom_sites_solution_primary direct
_atom_sites_solution_secondary difmap
_audit_creation_method SHELXL-97
_cell_angle_alpha 90.00
_cell_angle_beta 90.00
_cell_angle_gamma 120.00
_cell_formula_units_Z 6
_cell_length_a 16.5028(4)
_cell_length_b 16.5028(4)
_cell_length_c 25.4515(15)
_cell_measurement_reflns_used 5203
_cell_measurement_temperature 296(2)
_cell_measurement_theta_max 19.21
_cell_measurement_theta_min 2.40
_cell_volume 6002.9(4)
_computing_structure_refinement 'SHELXL-97 (Sheldrick, 1997)'
_computing_structure_solution 'SHELXS-97 (Sheldrick, 1990)'
_diffrn_ambient_temperature 296(2)
_diffrn_measured_fraction_theta_full 0.993
_diffrn_measured_fraction_theta_max 0.993
_diffrn_radiation_monochromator graphite
_diffrn_radiation_source 'fine-focus sealed tube'
_diffrn_radiation_type MoK\a
_diffrn_radiation_wavelength 0.71073
_diffrn_reflns_av_R_equivalents 0.0657
_diffrn_reflns_av_sigmaI/netI 0.0553
_diffrn_reflns_limit_h_max 19
_diffrn_reflns_limit_h_min -15
_diffrn_reflns_limit_k_max 14
_diffrn_reflns_limit_k_min -19
_diffrn_reflns_limit_l_max 30
_diffrn_reflns_limit_l_min -26
_diffrn_reflns_number 29473
_diffrn_reflns_theta_full 25.50
_diffrn_reflns_theta_max 25.50
_diffrn_reflns_theta_min 1.63
_exptl_absorpt_coefficient_mu 0.659
_exptl_absorpt_correction_T_max 0.9076
_exptl_absorpt_correction_T_min 0.8579
_exptl_absorpt_correction_type multi-scan
_exptl_crystal_colour Colorless
_exptl_crystal_density_diffrn 1.107
_exptl_crystal_density_method 'not measured'
_exptl_crystal_description Block
_exptl_crystal_F_000 2046
_exptl_crystal_size_max 0.24
_exptl_crystal_size_mid 0.24
_exptl_crystal_size_min 0.15
_refine_diff_density_max 0.570
_refine_diff_density_min -0.311
_refine_diff_density_rms 0.091
_refine_ls_abs_structure_details 'Flack H D (1983), Acta Cryst. A39, 876-881'
_refine_ls_abs_structure_Flack 0.02(3)
_refine_ls_extinction_method none
_refine_ls_goodness_of_fit_ref 1.062
_refine_ls_hydrogen_treatment constr
_refine_ls_matrix_type full
_refine_ls_number_parameters 210
_refine_ls_number_reflns 3723
_refine_ls_number_restraints 0
_refine_ls_restrained_S_all 1.062
_refine_ls_R_factor_all 0.0940
_refine_ls_R_factor_gt 0.0678
_refine_ls_shift/su_max 0.001
_refine_ls_shift/su_mean 0.000
_refine_ls_structure_factor_coef Fsqd
_refine_ls_weighting_details 'calc w=1/[\s^2^(Fo^2^)+(0.1234P)^2^+0.0000P] where P=(Fo^2^+2Fc^2^)/3'
_refine_ls_weighting_scheme calc
_refine_ls_wR_factor_gt 0.1787
_refine_ls_wR_factor_ref 0.1943
_reflns_number_gt 2704
_reflns_number_total 3723
_reflns_threshold_expression >2sigma(I)
_cod_data_source_file c2cc32103c.txt
_cod_data_source_block 5a
_cod_original_sg_symbol_H-M P6(2)22
_cod_database_code 7107836

loop_
_symmetry_equiv_pos_as_xyz
'x, y, z'
'x-y, x, z+1/3'
'-y, x-y, z+2/3'
'-x, -y, z'
'-x+y, -x, z+1/3'
'y, -x+y, z+2/3'
'-y, -x, -z+2/3'
'x-y, -y, -z'
'x, x-y, -z+1/3'
'y, x, -z+2/3'
'-x+y, y, -z'
'-x, -x+y, -z+1/3'

loop_
_atom_site_label
_atom_site_type_symbol
_atom_site_fract_x
_atom_site_fract_y
_atom_site_fract_z
_atom_site_U_iso_or_equiv
_atom_site_adp_type
_atom_site_occupancy
_atom_site_symmetry_multiplicity
_atom_site_calc_flag
_atom_site_refinement_flags
C11 C 0.67737(18) 0.41810(19) 0.09696(11) 0.0625(8) Uani 1 1 d .
C12 C 0.7197(2) 0.46821(19) 0.04587(12) 0.0738(10) Uani 1 1 d .
C13 C 0.71056(14) 0.4211(3) 0.0000 0.0611(10) Uani 1 2 d S
H13 H 0.6780 0.3560 0.0000 0.073 Uiso 1 2 calc SR
C14 C 0.7710(4) 0.5653(2) 0.04500(16) 0.143(2) Uani 1 1 d .
H14 H 0.7810 0.5982 0.0763 0.172 Uiso 1 1 calc R
C15 C 0.8065(2) 0.6130(4) 0.0000 0.220(4) Uani 1 2 d S
C16 C 0.8571(3) 0.7142(6) 0.0000 0.419(11) Uani 1 2 d S
C21 C 0.4673(2) 0.1242(2) 0.09875(11) 0.0768(13) Uani 1 1 d .
H21 H 0.4958 0.1697 0.0729 0.092 Uiso 1 1 calc R
C22 C 0.4071(3) 0.0348(2) 0.08320(12) 0.0890(15) Uani 1 1 d .
H22 H 0.3967 0.0208 0.0476 0.107 Uiso 1 1 calc R
C23 C 0.3620(2) -0.03429(18) 0.11959(11) 0.0623(10) Uani 1 1 d .
C24 C 0.3829(2) -0.0081(2) 0.17102(12) 0.0810(12) Uani 1 1 d .
H24 H 0.3551 -0.0526 0.1974 0.097 Uiso 1 1 calc R
C25 C 0.4447(3) 0.0837(2) 0.18403(12) 0.0850(13) Uani 1 1 d .
H25 H 0.4572 0.1002 0.2193 0.102 Uiso 1 1 calc R
C26 C 0.2583(3) -0.1643(2) 0.06178(13) 0.0942(15) Uani 1 1 d .
C27 C 0.1836(2) -0.2655(2) 0.06040(12) 0.0736(12) Uani 1 1 d .
C28 C 0.1361(5) -0.3049(4) 0.01686(18) 0.181(4) Uani 1 1 d .
H28 H 0.1500 -0.2686 -0.0133 0.217 Uiso 1 1 calc R
C29 C 0.0681(5) -0.3956(3) 0.01459(18) 0.200(4) Uani 1 1 d .
H29 H 0.0403 -0.4196 -0.0178 0.240 Uiso 1 1 calc R
C30 C 0.0393(2) -0.4514(2) 0.05480(12) 0.0662(10) Uani 1 1 d .
C31 C 0.0978(3) -0.4166(3) 0.09481(17) 0.130(2) Uani 1 1 d .
H31 H 0.0924 -0.4577 0.1214 0.156 Uiso 1 1 calc R
C32 C 0.1653(3) -0.3255(3) 0.10023(18) 0.126(2) Uani 1 1 d .
H32 H 0.1987 -0.3047 0.1315 0.151 Uiso 1 1 calc R
N21 N 0.48714(15) 0.14971(15) 0.14734(9) 0.0576(7) Uani 1 1 d .
N22 N 0.29677(18) -0.12808(16) 0.10803(9) 0.0709(9) Uani 1 1 d .
H22A H 0.2797 -0.1666 0.1340 0.085 Uiso 1 1 calc R
O11 O 0.62362(14) 0.33094(13) 0.09512(8) 0.0682(7) Uani 1 1 d .
O12 O 0.69753(15) 0.46409(17) 0.13801(9) 0.0894(8) Uani 1 1 d .
O13 O 0.8515(8) 0.7589(3) 0.03579(19) 0.502(9) Uani 1 1 d .
O21 O 0.2786(3) -0.1184(2) 0.02275(11) 0.210(2) Uani 1 1 d .
Zn1 Zn 0.57526(3) 0.287631(16) 0.1667 0.05223(11) Uani 1 2 d S

loop_
_atom_site_aniso_label
_atom_site_aniso_U_11
_atom_site_aniso_U_22
_atom_site_aniso_U_33
_atom_site_aniso_U_23
_atom_site_aniso_U_13
_atom_site_aniso_U_12
C11 0.0670(12) 0.0643(13) 0.0613(16) -0.0102(12) 0.0132(12) 0.0367(10)
C12 0.0804(17) 0.0420(12) 0.0841(19) -0.0062(13) 0.0278(16) 0.0194(12)
C13 0.0664(17) 0.0376(19) 0.070(2) 0.000 0.0240(18) 0.0188(10)
C14 0.181(4) 0.0475(18) 0.139(3) -0.0272(19) 0.077(3) 0.011(2)
C15 0.359(10) 0.043(3) 0.151(5) 0.000 0.143(6) 0.0217(15)
C16 0.79(3) 0.066(5) 0.164(6) 0.000 0.207(11) 0.033(2)
C21 0.101(2) 0.0502(15) 0.0462(15) 0.0036(12) -0.0056(15) 0.0135(15)
C22 0.107(3) 0.0534(18) 0.0541(17) 0.0059(14) -0.0091(18) 0.0007(17)
C23 0.0620(15) 0.0477(14) 0.0608(16) 0.0043(12) -0.0120(13) 0.0152(12)
C24 0.0899(19) 0.0521(15) 0.0685(18) 0.0104(16) -0.0005(17) 0.0111(15)
C25 0.113(2) 0.0679(18) 0.0564(17) 0.0013(14) -0.0060(16) 0.0318(17)
C26 0.099(3) 0.0539(18) 0.071(2) 0.0176(16) -0.0132(18) -0.0059(18)
C27 0.0719(18) 0.0582(17) 0.0619(18) 0.0047(14) -0.0082(15) 0.0110(15)
C28 0.219(6) 0.087(3) 0.086(3) 0.001(2) -0.029(3) -0.036(4)
C29 0.237(7) 0.090(3) 0.087(3) -0.012(2) -0.020(4) -0.057(4)
C30 0.0521(14) 0.0520(14) 0.0828(19) 0.0046(14) -0.0011(15) 0.0172(11)
C31 0.131(3) 0.069(2) 0.122(3) 0.029(2) -0.038(3) -0.001(2)
C32 0.114(3) 0.067(2) 0.110(3) 0.013(2) -0.037(3) -0.019(2)
N21 0.0622(11) 0.0467(10) 0.0626(14) 0.0009(9) 0.0015(10) 0.0264(8)
N22 0.0731(14) 0.0459(12) 0.0679(14) 0.0149(11) -0.0075(13) 0.0105(11)
O11 0.0779(10) 0.0618(10) 0.0561(10) 0.0049(8) 0.0186(9) 0.0283(8)
O12 0.0837(12) 0.0990(14) 0.0764(13) -0.0273(11) 0.0111(11) 0.0388(11)
O13 0.94(2) 0.086(3) 0.208(5) -0.016(3) 0.182(8) 0.054(7)
O21 0.249(4) 0.0916(19) 0.0794(16) 0.0340(15) -0.054(2) -0.073(3)
Zn1 0.0557(3) 0.05055(16) 0.0521(2) -0.00435(17) 0.000 0.02787(13)

loop_
_atom_type_symbol
_atom_type_description
_atom_type_scat_dispersion_real
_atom_type_scat_dispersion_imag
_atom_type_scat_source
C C 0.0033 0.0016 'International Tables Vol C Tables 4.2.6.8 and 6.1.1.4'
H H 0.0000 0.0000 'International Tables Vol C Tables 4.2.6.8 and 6.1.1.4'
O O 0.0106 0.0060 'International Tables Vol C Tables 4.2.6.8 and 6.1.1.4'
N N 0.0061 0.0033 'International Tables Vol C Tables 4.2.6.8 and 6.1.1.4'
Zn Zn 0.2839 1.4301 'International Tables Vol C Tables 4.2.6.8 and 6.1.1.4'

loop_
_geom_angle_atom_site_label_1
_geom_angle_atom_site_label_2
_geom_angle_atom_site_label_3
_geom_angle
_geom_angle_site_symmetry_1
_geom_angle_site_symmetry_3
O12 C11 O11 123.6(3) . .
O12 C11 C12 118.9(2) . .
O11 C11 C12 117.5(2) . .
C13 C12 C14 118.2(3) . .
C13 C12 C11 122.3(3) . .
C14 C12 C11 119.5(3) . .
C12 C13 C12 121.1(4) . 11_655
C12 C13 H13 119.5 . .
C12 C13 H13 119.5 11_655 .
C15 C14 C12 121.6(4) . .
C15 C14 H14 119.2 . .
C12 C14 H14 119.2 . .
C14 C15 C14 119.1(5) . 11_655
C14 C15 C16 120.4(3) . .
C14 C15 C16 120.4(3) 11_655 .
O13 C16 O13 115.9(8) . 11_655
O13 C16 C15 122.0(4) . .
O13 C16 C15 122.0(4) 11_655 .
N21 C21 C22 124.0(3) . .
N21 C21 H21 118.0 . .
C22 C21 H21 118.0 . .
C21 C22 C23 120.3(3) . .
C21 C22 H22 119.8 . .
C23 C22 H22 119.8 . .
C22 C23 C24 116.1(2) . .
C22 C23 N22 125.1(3) . .
C24 C23 N22 118.8(2) . .
C23 C24 C25 120.5(3) . .
C23 C24 H24 119.7 . .
C25 C24 H24 119.7 . .
N21 C25 C24 121.7(3) . .
N21 C25 H25 119.1 . .
C24 C25 H25 119.1 . .
O21 C26 N22 122.2(3) . .
O21 C26 C27 120.1(3) . .
N22 C26 C27 117.6(3) . .
C28 C27 C32 114.3(3) . .
C28 C27 C26 121.4(3) . .
C32 C27 C26 124.0(3) . .
C27 C28 C29 122.6(5) . .
C27 C28 H28 118.7 . .
C29 C28 H28 118.7 . .
C30 C29 C28 124.0(4) . .
C30 C29 H29 118.0 . .
C28 C29 H29 118.0 . .
C29 C30 C31 111.7(3) . .
C29 C30 C30 125.7(3) . 4_545
C31 C30 C30 121.8(3) . 4_545
C30 C31 C32 125.2(4) . .
C30 C31 H31 117.4 . .
C32 C31 H31 117.4 . .
C27 C32 C31 119.8(4) . .
C27 C32 H32 120.1 . .
C31 C32 H32 120.1 . .
C21 N21 C25 117.3(2) . .
C21 N21 Zn1 120.84(18) . .
C25 N21 Zn1 121.82(19) . .
C26 N22 C23 127.7(3) . .
C26 N22 H22A 116.1 . .
C23 N22 H22A 116.1 . .
C11 O11 Zn1 107.83(18) . .
O11 Zn1 O11 138.99(12) 9 .
O11 Zn1 N21 96.57(8) 9 9
O11 Zn1 N21 108.35(10) . 9
O11 Zn1 N21 108.35(10) 9 .
O11 Zn1 N21 96.57(8) . .
N21 Zn1 N21 104.45(15) 9 .

loop_
_geom_bond_atom_site_label_1
_geom_bond_atom_site_label_2
_geom_bond_distance
_geom_bond_site_symmetry_2
C11 O12 1.235(4) .
C11 O11 1.258(3) .
C11 C12 1.512(4) .
C12 C13 1.368(4) .
C12 C14 1.388(4) .
C13 C12 1.368(4) 11_655
C13 H13 0.9300 .
C14 C15 1.347(5) .
C14 H14 0.9300 .
C15 C14 1.347(5) 11_655
C15 C16 1.447(10) .
C16 O13 1.205(8) .
C16 O13 1.205(8) 11_655
C21 N21 1.295(3) .
C21 C22 1.361(4) .
C21 H21 0.9300 .
C22 C23 1.365(4) .
C22 H22 0.9300 .
C23 C24 1.367(4) .
C23 N22 1.405(3) .
C24 C25 1.379(4) .
C24 H24 0.9300 .
C25 N21 1.336(4) .
C25 H25 0.9300 .
C26 O21 1.192(4) .
C26 N22 1.329(4) .
C26 C27 1.501(4) .
C27 C28 1.325(6) .
C27 C32 1.341(5) .
C28 C29 1.350(6) .
C28 H28 0.9300 .
C29 C30 1.298(5) .
C29 H29 0.9300 .
C30 C31 1.321(5) .
C30 C30 1.474(5) 4_545
C31 C32 1.359(5) .
C31 H31 0.9300 .
C32 H32 0.9300 .
N21 Zn1 2.056(2) .
N22 H22A 0.8600 .
O11 Zn1 1.9731(19) .
Zn1 O11 1.9731(19) 9
Zn1 N21 2.056(2) 9

loop_
_geom_torsion_atom_site_label_1
_geom_torsion_atom_site_label_2
_geom_torsion_atom_site_label_3
_geom_torsion_atom_site_label_4
_geom_torsion
_geom_torsion_site_symmetry_1
_geom_torsion_site_symmetry_4
O12 C11 C12 C13 171.4(3) . .
O11 C11 C12 C13 -8.0(5) . .
O12 C11 C12 C14 -7.7(6) . .
O11 C11 C12 C14 172.8(4) . .
C14 C12 C13 C12 -1.8(3) . 11_655
C11 C12 C13 C12 179.0(4) . 11_655
C13 C12 C14 C15 3.8(7) . .
C11 C12 C14 C15 -177.1(4) . .
C12 C14 C15 C14 -1.9(4) . 11_655
C12 C14 C15 C16 178.1(4) . .
C14 C15 C16 O13 -17.4(8) . .
C14 C15 C16 O13 162.6(8) 11_655 .
C14 C15 C16 O13 162.6(8) . 11_655
C14 C15 C16 O13 -17.4(8) 11_655 11_655
N21 C21 C22 C23 1.2(7) . .
C21 C22 C23 C24 -1.4(6) . .
C21 C22 C23 N22 178.2(4) . .
C22 C23 C24 C25 1.3(6) . .
N22 C23 C24 C25 -178.3(4) . .
C23 C24 C25 N21 -0.9(7) . .
O21 C26 C27 C28 -2.9(9) . .
N22 C26 C27 C28 174.0(6) . .
O21 C26 C27 C32 170.3(6) . .
N22 C26 C27 C32 -12.7(7) . .
C32 C27 C28 C29 6.5(11) . .
C26 C27 C28 C29 -179.6(7) . .
C27 C28 C29 C30 3.9(14) . .
C28 C29 C30 C31 -15.0(11) . .
C28 C29 C30 C30 175.1(7) . 4_545
C29 C30 C31 C32 17.2(9) . .
C30 C30 C31 C32 -172.5(6) 4_545 .
C28 C27 C32 C31 -4.6(9) . .
C26 C27 C32 C31 -178.2(5) . .
C30 C31 C32 C27 -7.9(10) . .
C22 C21 N21 C25 -0.8(6) . .
C22 C21 N21 Zn1 -177.7(4) . .
C24 C25 N21 C21 0.6(6) . .
C24 C25 N21 Zn1 177.5(3) . .
O21 C26 N22 C23 2.2(8) . .
C27 C26 N22 C23 -174.6(4) . .
C22 C23 N22 C26 -9.2(7) . .
C24 C23 N22 C26 170.3(4) . .
O12 C11 O11 Zn1 3.4(4) . .
C12 C11 O11 Zn1 -177.2(2) . .
C11 O11 Zn1 O11 -55.6(2) . 9
C11 O11 Zn1 N21 68.8(2) . 9
C11 O11 Zn1 N21 176.4(2) . .
C21 N21 Zn1 O11 -159.9(3) . 9
C25 N21 Zn1 O11 23.4(3) . 9
C21 N21 Zn1 O11 -12.9(3) . .
C25 N21 Zn1 O11 170.3(3) . .
C21 N21 Zn1 N21 98.0(3) . 9
C25 N21 Zn1 N21 -78.8(3) . 9
